data_1563084
loop_
_publ_author_name
'Oh, George N.'
'Ringe, Emilie'
'Van Duyne, Richard P.'
'Ibers, James A.'

_publ_section_title
;
 Synthesis, structure, and optical properties of CsU2(PO4)3
;
_journal_name_full 'Journal of Solid State Chemistry'
_journal_page_first 124
_journal_page_last 129
_journal_paper_doi 10.1016/j.jssc.2011.10.007
_journal_volume 185
_journal_year 2012
_chemical_formula_sum 'Cs O12 P3 U2'
_chemical_formula_weight 893.88
_chemical_name_systematic
; 
 Cesium diuranium(IV) triphosphate
;
_space_group_IT_number 14
_space_group_name_Hall '-P 2yn'
_space_group_name_H-M_alt 'P 1 21/n 1'
_symmetry_cell_setting monoclinic
_symmetry_space_group_name_Hall '-P 2yn'
_symmetry_space_group_name_H-M 'P 1 21/n 1'
_atom_sites_solution_hydrogens .
_atom_sites_solution_primary direct
_atom_sites_solution_secondary difmap
_cell_angle_alpha 90.00
_cell_angle_beta 91.240(2)
_cell_angle_gamma 90.00
_cell_formula_units_Z 4
_cell_length_a 9.2136(4)
_cell_length_b 8.6548(3)
_cell_length_c 15.0161(6)
_cell_measurement_reflns_used 9570
_cell_measurement_temperature 100(2)
_cell_measurement_theta_max 27.515
_cell_measurement_theta_min 2.212
_cell_volume 1197.13(8)
_computing_cell_refinement 'SAINT (Bruker, 2009)'
_computing_data_collection 'APEX2 (Bruker, 2009)'
_computing_data_reduction SAINT
_computing_molecular_graphics 'Crystalmaker (Palmer, 2009)'
_computing_publication_material 'SHELXL (Sheldrick, 2008a)'
_computing_structure_refinement 'SHELXL (Sheldrick, 2008a)'
_computing_structure_solution 'SHELXS (Sheldrick, 2008a)'
_diffrn_ambient_temperature 100(2)
_diffrn_measured_fraction_theta_full 0.972
_diffrn_measured_fraction_theta_max 0.972
_diffrn_measurement_device_type 'Bruker APEXII CCD'
_diffrn_measurement_method '\f and \w'
_diffrn_radiation_monochromator graphite
_diffrn_radiation_source 'fine-focus sealed tube'
_diffrn_radiation_type MoK\a
_diffrn_radiation_wavelength 0.71073
_diffrn_reflns_av_R_equivalents 0.0000
_diffrn_reflns_av_sigmaI/netI 0.0222
_diffrn_reflns_limit_h_max 11
_diffrn_reflns_limit_h_min -11
_diffrn_reflns_limit_k_max 11
_diffrn_reflns_limit_k_min 0
_diffrn_reflns_limit_l_max 18
_diffrn_reflns_limit_l_min 0
_diffrn_reflns_number 2687
_diffrn_reflns_theta_full 27.52
_diffrn_reflns_theta_max 27.52
_diffrn_reflns_theta_min 2.57
_exptl_absorpt_coefficient_mu 30.473
_exptl_absorpt_correction_T_max 0.430474
_exptl_absorpt_correction_T_min 0.307142
_exptl_absorpt_correction_type numerical
_exptl_absorpt_process_details 'TWINABS (Sheldrick, 2008b)'
_exptl_crystal_colour 'lavender or teal'
_exptl_crystal_density_diffrn 4.960
_exptl_crystal_density_method 'not measured'
_exptl_crystal_description 'faceted hemisphere'
_exptl_crystal_F_000 1520
_exptl_crystal_size_max 0.140
_exptl_crystal_size_mid 0.053
_exptl_crystal_size_min 0.042
_refine_diff_density_max 1.561
_refine_diff_density_min -1.159
_refine_diff_density_rms 0.241
_refine_ls_extinction_coef 0.00091(5)
_refine_ls_extinction_expression Fc^*^=kFc[1+0.001xFc^2^\l^3^/sin(2\q)]^-1/4^
_refine_ls_extinction_method SHELXL
_refine_ls_goodness_of_fit_ref 1.338
_refine_ls_hydrogen_treatment .
_refine_ls_matrix_type full
_refine_ls_number_parameters 165
_refine_ls_number_reflns 2687
_refine_ls_number_restraints 0
_refine_ls_restrained_S_all 1.338
_refine_ls_R_factor_all 0.0214
_refine_ls_R_factor_gt 0.0199
_refine_ls_shift/su_max 0.001
_refine_ls_shift/su_mean 0.000
_refine_ls_structure_factor_coef Fsqd
_refine_ls_weighting_details
;
calc w=1/[\s^2^(Fo^2^)+(0.0243Fo^2^)^2^]
;
_refine_ls_weighting_scheme calc
_refine_ls_wR_factor_gt 0.0523
_refine_ls_wR_factor_ref 0.0525
_reflns_number_gt 2562
_reflns_number_total 2687
_reflns_threshold_expression >2sigma(I)
_cod_data_source_file JSSC-2012-185-124.cif
_cod_data_source_block csupo
_cod_original_sg_symbol_H-M 'P 2(1)/n'
_cod_database_code 1563084

loop_
_symmetry_equiv_pos_as_xyz
'x, y, z'
'-x+1/2, y+1/2, -z+1/2'
'-x, -y, -z'
'x-1/2, -y-1/2, z-1/2'

loop_
_atom_site_label
_atom_site_type_symbol
_atom_site_fract_x
_atom_site_fract_y
_atom_site_fract_z
_atom_site_U_iso_or_equiv
_atom_site_adp_type
_atom_site_occupancy
_atom_site_symmetry_multiplicity
_atom_site_calc_flag
_atom_site_refinement_flags
_atom_site_disorder_assembly
_atom_site_disorder_group
U1 U 0.74666(2) 0.02597(2) 0.207646(12) 0.00483(8) Uani 1 1 d . . .
U2 U 0.25145(2) -0.00237(2) 0.407566(12) 0.00461(8) Uani 1 1 d . . .
Cs1 Cs 0.25918(4) 0.00734(4) 0.08843(2) 0.01026(10) Uani 1 1 d . . .
P1 P 0.90327(15) 0.30209(16) 0.10574(8) 0.0055(3) Uani 1 1 d . . .
P2 P 0.58910(15) -0.29214(17) 0.09069(8) 0.0053(3) Uani 1 1 d . . .
P3 P 0.04524(15) -0.23371(16) 0.23871(8) 0.0052(3) Uani 1 1 d . . .
O1 O 0.8428(4) 0.4072(5) 0.0324(2) 0.0091(8) Uani 1 1 d . . .
O2 O 1.0682(4) 0.3233(5) 0.1115(2) 0.0099(8) Uani 1 1 d . . .
O3 O 0.8617(4) 0.1331(4) 0.0866(2) 0.0088(8) Uani 1 1 d . . .
O4 O 0.8339(4) 0.3344(5) 0.1966(2) 0.0091(8) Uani 1 1 d . . .
O5 O 0.6664(4) -0.3895(4) 0.1619(2) 0.0078(8) Uani 1 1 d . . .
O6 O 0.4244(4) -0.3211(5) 0.0928(2) 0.0096(8) Uani 1 1 d . . .
O7 O 0.6435(4) -0.3325(5) -0.0028(2) 0.0082(8) Uani 1 1 d . . .
O8 O 0.6215(4) -0.1193(4) 0.1067(2) 0.0089(8) Uani 1 1 d . . .
O9 O -0.0653(4) -0.1312(4) 0.1901(2) 0.0086(8) Uani 1 1 d . . .
O10 O 0.1494(4) -0.1319(5) 0.2932(2) 0.0089(8) Uani 1 1 d . . .
O11 O -0.0328(4) -0.3485(4) 0.2985(2) 0.0095(8) Uani 1 1 d . . .
O12 O 0.1335(4) -0.3237(5) 0.1707(2) 0.0101(8) Uani 1 1 d . . .

loop_
_atom_site_aniso_label
_atom_site_aniso_U_11
_atom_site_aniso_U_22
_atom_site_aniso_U_33
_atom_site_aniso_U_23
_atom_site_aniso_U_13
_atom_site_aniso_U_12
U1 0.00562(12) 0.00508(11) 0.00379(12) -0.00029(6) -0.00010(8) 0.00005(8)
U2 0.00557(13) 0.00441(11) 0.00384(13) 0.00003(6) 0.00010(9) -0.00029(8)
Cs1 0.0150(2) 0.00772(18) 0.00811(18) 0.00017(11) 0.00043(15) -0.00136(14)
P1 0.0067(7) 0.0059(7) 0.0039(6) 0.0011(5) 0.0010(5) 0.0005(5)
P2 0.0062(7) 0.0054(7) 0.0042(6) -0.0005(5) 0.0006(5) 0.0003(5)
P3 0.0060(7) 0.0044(7) 0.0052(6) -0.0007(5) 0.0009(5) -0.0003(5)
O1 0.009(2) 0.012(2) 0.0066(16) 0.0022(15) 0.0011(15) 0.0021(16)
O2 0.007(2) 0.014(2) 0.0088(17) 0.0019(15) 0.0005(15) -0.0006(16)
O3 0.010(2) 0.008(2) 0.0090(17) -0.0015(14) 0.0026(15) -0.0047(16)
O4 0.009(2) 0.013(2) 0.0056(16) 0.0005(14) 0.0015(15) 0.0027(16)
O5 0.009(2) 0.007(2) 0.0073(16) 0.0018(14) 0.0007(14) -0.0006(15)
O6 0.0042(19) 0.010(2) 0.0148(18) 0.0020(15) 0.0011(15) -0.0013(16)
O7 0.010(2) 0.007(2) 0.0077(16) -0.0009(14) 0.0029(15) 0.0021(16)
O8 0.013(2) 0.008(2) 0.0054(16) 0.0015(14) 0.0001(14) 0.0001(16)
O9 0.0082(19) 0.010(2) 0.0077(16) 0.0018(14) -0.0007(15) 0.0034(15)
O10 0.0067(19) 0.014(2) 0.0062(16) -0.0003(14) 0.0005(14) -0.0031(15)
O11 0.0064(19) 0.010(2) 0.0122(17) 0.0031(15) 0.0028(15) -0.0029(15)
O12 0.009(2) 0.012(2) 0.0096(17) -0.0035(15) 0.0024(15) 0.0034(16)

loop_
_atom_type_symbol
_atom_type_description
_atom_type_scat_dispersion_real
_atom_type_scat_dispersion_imag
_atom_type_scat_source
O O 0.0106 0.0060 'International Tables Vol C Tables 4.2.6.8 and 6.1.1.4'
P P 0.1023 0.0942 'International Tables Vol C Tables 4.2.6.8 and 6.1.1.4'
Cs Cs -0.3680 2.1192 'International Tables Vol C Tables 4.2.6.8 and 6.1.1.4'
U U -9.6767 9.6646 'International Tables Vol C Tables 4.2.6.8 and 6.1.1.4'

loop_
_geom_angle_atom_site_label_1
_geom_angle_atom_site_label_2
_geom_angle_atom_site_label_3
_geom_angle
_geom_angle_site_symmetry_1
_geom_angle_site_symmetry_3
O9 U1 O5 92.24(13) 1_655 2_655
O9 U1 O11 167.06(13) 1_655 2
O5 U1 O11 100.11(13) 2_655 2
O9 U1 O8 88.13(14) 1_655 .
O5 U1 O8 160.10(14) 2_655 .
O11 U1 O8 78.94(13) 2 .
O9 U1 O3 77.34(13) 1_655 .
O5 U1 O3 113.41(13) 2_655 .
O11 U1 O3 100.95(13) 2 .
O8 U1 O3 86.09(13) . .
O9 U1 O4 84.08(13) 1_655 2_645
O5 U1 O4 78.68(13) 2_655 2_645
O11 U1 O4 94.51(13) 2 2_645
O8 U1 O4 81.57(12) . 2_645
O3 U1 O4 157.99(13) . 2_645
O9 U1 O4 110.60(12) 1_655 .
O5 U1 O4 68.87(12) 2_655 .
O11 U1 O4 77.82(12) 2 .
O8 U1 O4 129.31(12) . .
O3 U1 O4 55.55(11) . .
O4 U1 O4 144.46(7) 2_645 .
O9 U1 P1 92.28(10) 1_655 .
O5 U1 P1 91.04(10) 2_655 .
O11 U1 P1 91.35(10) 2 .
O8 U1 P1 108.83(9) . .
O3 U1 P1 26.77(9) . .
O4 U1 P1 168.91(9) 2_645 .
O4 U1 P1 28.88(7) . .
O9 U1 Cs1 80.47(9) 1_655 3_655
O5 U1 Cs1 153.74(10) 2_655 3_655
O11 U1 Cs1 89.94(9) 2 3_655
O8 U1 Cs1 45.67(9) . 3_655
O3 U1 Cs1 40.43(9) . 3_655
O4 U1 Cs1 124.99(9) 2_645 3_655
O4 U1 Cs1 90.00(7) . 3_655
P1 U1 Cs1 64.32(2) . 3_655
O9 U1 Cs1 131.32(9) 1_655 .
O5 U1 Cs1 130.97(9) 2_655 .
O11 U1 Cs1 35.88(10) 2 .
O8 U1 Cs1 43.41(10) . .
O3 U1 Cs1 99.26(9) . .
O4 U1 Cs1 84.16(9) 2_645 .
O4 U1 Cs1 106.14(7) . .
P1 U1 Cs1 105.95(2) . .
Cs1 U1 Cs1 68.575(9) 3_655 .
O1 U2 O7 83.82(13) 4_566 4_556
O1 U2 O12 90.69(14) 4_566 2
O7 U2 O12 174.44(13) 4_556 2
O1 U2 O10 171.01(14) 4_566 .
O7 U2 O10 87.52(13) 4_556 .
O12 U2 O10 98.00(13) 2 .
O1 U2 O6 90.17(14) 4_566 2
O7 U2 O6 96.79(14) 4_556 2
O12 U2 O6 82.28(14) 2 2
O10 U2 O6 93.25(13) . 2
O1 U2 O2 95.11(14) 4_566 2_645
O7 U2 O2 89.28(14) 4_556 2_645
O12 U2 O2 92.12(14) 2 2_645
O10 U2 O2 82.34(13) . 2_645
O6 U2 O2 172.36(12) 2 2_645
O1 U2 Cs1 111.79(10) 4_566 2_545
O7 U2 Cs1 48.34(10) 4_556 2_545
O12 U2 Cs1 135.53(10) 2 2_545
O10 U2 Cs1 60.10(10) . 2_545
O6 U2 Cs1 132.73(10) 2 2_545
O2 U2 Cs1 49.74(10) 2_645 2_545
O1 U2 Cs1 67.78(10) 4_566 2
O7 U2 Cs1 128.81(10) 4_556 2
O12 U2 Cs1 47.42(10) 2 2
O10 U2 Cs1 120.09(10) . 2
O6 U2 Cs1 44.64(10) 2 2
O2 U2 Cs1 133.12(10) 2_645 2
Cs1 U2 Cs1 176.928(11) 2_545 2
O1 U2 Cs1 146.29(10) 4_566 .
O7 U2 Cs1 129.46(9) 4_556 .
O12 U2 Cs1 56.09(9) 2 .
O10 U2 Cs1 42.06(9) . .
O6 U2 Cs1 90.67(9) 2 .
O2 U2 Cs1 81.87(9) 2_645 .
Cs1 U2 Cs1 91.864(7) 2_545 .
Cs1 U2 Cs1 89.822(6) 2 .
O3 Cs1 O6 80.29(10) 3_655 .
O3 Cs1 O7 95.89(9) 3_655 3_655
O6 Cs1 O7 129.89(9) . 3_655
O3 Cs1 O11 148.99(9) 3_655 2
O6 Cs1 O11 88.13(9) . 2
O7 Cs1 O11 69.85(9) 3_655 2
O3 Cs1 O2 103.56(10) 3_655 1_455
O6 Cs1 O2 171.36(9) . 1_455
O7 Cs1 O2 57.92(9) 3_655 1_455
O11 Cs1 O2 92.10(9) 2 1_455
O3 Cs1 O8 58.63(10) 3_655 3_655
O6 Cs1 O8 96.36(9) . 3_655
O7 Cs1 O8 44.70(9) 3_655 3_655
O11 Cs1 O8 94.69(9) 2 3_655
O2 Cs1 O8 92.23(9) 1_455 3_655
O3 Cs1 O12 81.68(9) 3_655 .
O6 Cs1 O12 53.36(9) . .
O7 Cs1 O12 175.69(9) 3_655 .
O11 Cs1 O12 113.98(9) 2 .
O2 Cs1 O12 119.08(9) 1_455 .
O8 Cs1 O12 134.94(9) 3_655 .
O3 Cs1 O10 120.74(9) 3_655 .
O6 Cs1 O10 79.78(9) . .
O7 Cs1 O10 138.03(9) 3_655 .
O11 Cs1 O10 84.73(9) 2 .
O2 Cs1 O10 91.63(9) 1_455 .
O8 Cs1 O10 176.11(9) 3_655 .
O12 Cs1 O10 42.64(9) . .
O3 Cs1 O8 105.57(9) 3_655 .
O6 Cs1 O8 43.71(9) . .
O7 Cs1 O8 91.79(9) 3_655 .
O11 Cs1 O8 49.94(9) 2 .
O2 Cs1 O8 139.74(9) 1_455 .
O8 Cs1 O8 80.03(9) 3_655 .
O12 Cs1 O8 92.29(9) . .
O10 Cs1 O8 96.71(8) . .
O3 Cs1 O9 86.66(9) 3_655 .
O6 Cs1 O9 95.39(9) . .
O7 Cs1 O9 134.51(9) 3_655 .
O11 Cs1 O9 123.25(8) 2 .
O2 Cs1 O9 77.27(9) 1_455 .
O8 Cs1 O9 140.55(9) 3_655 .
O12 Cs1 O9 42.05(9) . .
O10 Cs1 O9 41.16(8) . .
O8 Cs1 O9 131.29(8) . .
O3 Cs1 P3 96.36(7) 3_655 .
O6 Cs1 P3 75.32(7) . .
O7 Cs1 P3 153.63(7) 3_655 .
O11 Cs1 P3 108.45(7) 2 .
O2 Cs1 P3 96.45(7) 1_455 .
O8 Cs1 P3 154.88(7) 3_655 .
O12 Cs1 P3 24.61(6) . .
O10 Cs1 P3 24.46(6) . .
O8 Cs1 P3 107.20(6) . .
O9 Cs1 P3 24.18(6) . .
O3 Cs1 O10 145.18(9) 3_655 2
O6 Cs1 O10 129.42(9) . 2
O7 Cs1 O10 52.45(8) 3_655 2
O11 Cs1 O10 42.02(9) 2 2
O2 Cs1 O10 50.09(8) 1_455 2
O8 Cs1 O10 95.90(8) 3_655 2
O12 Cs1 O10 128.81(8) . 2
O10 Cs1 O10 86.25(5) . 2
O8 Cs1 O10 91.14(8) . 2
O9 Cs1 O10 105.18(8) . 2
P3 Cs1 O10 107.75(6) . 2
O1 P1 O2 108.4(2) . .
O1 P1 O3 110.3(2) . .
O2 P1 O3 111.5(2) . .
O1 P1 O4 112.2(2) . .
O2 P1 O4 110.9(2) . .
O3 P1 O4 103.4(2) . .
O1 P1 U1 129.03(16) . .
O2 P1 U1 121.31(15) . .
O3 P1 U1 42.77(13) . .
O4 P1 U1 60.84(16) . .
O1 P1 Cs1 126.57(15) . 1_655
O2 P1 Cs1 45.21(16) . 1_655
O3 P1 Cs1 66.36(15) . 1_655
O4 P1 Cs1 120.47(15) . 1_655
U1 P1 Cs1 86.34(3) . 1_655
O1 P1 Cs1 76.12(15) . 3_655
O2 P1 Cs1 116.93(15) . 3_655
O3 P1 Cs1 35.09(14) . 3_655
O4 P1 Cs1 125.38(16) . 3_655
U1 P1 Cs1 72.47(3) . 3_655
Cs1 P1 Cs1 80.55(3) 1_655 3_655
O5 P2 O6 109.9(2) . .
O5 P2 O7 110.9(2) . .
O6 P2 O7 108.8(2) . .
O5 P2 O8 109.9(2) . .
O6 P2 O8 110.0(2) . .
O7 P2 O8 107.2(2) . .
O5 P2 Cs1 131.22(15) . 3_655
O6 P2 Cs1 118.81(15) . 3_655
O7 P2 Cs1 52.46(15) . 3_655
O8 P2 Cs1 55.09(13) . 3_655
O5 P2 Cs1 135.07(15) . .
O6 P2 Cs1 49.87(15) . .
O7 P2 Cs1 113.69(15) . .
O8 P2 Cs1 61.13(15) . .
Cs1 P2 Cs1 82.47(3) 3_655 .
O9 P3 O10 109.0(2) . .
O9 P3 O11 110.0(2) . .
O10 P3 O11 111.0(2) . .
O9 P3 O12 109.6(2) . .
O10 P3 O12 108.3(2) . .
O11 P3 O12 108.9(2) . .
O9 P3 Cs1 74.78(15) . .
O10 P3 Cs1 70.25(14) . .
O11 P3 Cs1 173.74(16) . .
O12 P3 Cs1 65.17(15) . .
O9 P3 Cs1 163.76(15) . 2_545
O10 P3 Cs1 72.26(15) . 2_545
O11 P3 Cs1 56.28(14) . 2_545
O12 P3 Cs1 84.59(15) . 2_545
Cs1 P3 Cs1 119.67(4) . 2_545
P1 O1 U2 165.2(3) . 4_665
P1 O2 U2 143.3(2) . 2_655
P1 O2 Cs1 115.4(2) . 1_655
U2 O2 Cs1 98.35(12) 2_655 1_655
P1 O3 U1 110.47(18) . .
P1 O3 Cs1 128.24(19) . 3_655
U1 O3 Cs1 110.37(13) . 3_655
P1 O4 U1 144.9(2) . 2_655
P1 O4 U1 90.27(18) . .
U1 O4 U1 123.26(14) 2_655 .
P2 O5 U1 162.3(2) . 2_645
P2 O6 U2 145.3(2) . 2_545
P2 O6 Cs1 108.73(19) . .
U2 O6 Cs1 105.92(13) 2_545 .
P2 O7 U2 149.3(2) . 4_655
P2 O7 Cs1 105.30(18) . 3_655
U2 O7 Cs1 100.85(12) 4_655 3_655
P2 O8 U1 137.4(2) . .
P2 O8 Cs1 102.34(16) . 3_655
U1 O8 Cs1 104.89(13) . 3_655
P2 O8 Cs1 96.29(17) . .
U1 O8 Cs1 110.33(13) . .
Cs1 O8 Cs1 99.97(9) 3_655 .
P3 O9 U1 144.4(2) . 1_455
P3 O9 Cs1 81.04(15) . .
U1 O9 Cs1 120.27(14) 1_455 .
P3 O10 U2 161.3(2) . .
P3 O10 Cs1 85.29(14) . .
U2 O10 Cs1 112.33(13) . .
P3 O10 Cs1 84.47(16) . 2_545
U2 O10 Cs1 88.07(10) . 2_545
Cs1 O10 Cs1 130.83(11) . 2_545
P3 O11 U1 135.4(2) . 2_545
P3 O11 Cs1 100.74(17) . 2_545
U1 O11 Cs1 120.23(14) 2_545 2_545
P3 O12 U2 166.3(2) . 2_545
P3 O12 Cs1 90.22(17) . .
U2 O12 Cs1 103.17(12) 2_545 .

loop_
_geom_bond_atom_site_label_1
_geom_bond_atom_site_label_2
_geom_bond_distance
_geom_bond_site_symmetry_2
U1 O9 2.223(4) 1_655
U1 O5 2.224(3) 2_655
U1 O11 2.250(4) 2
U1 O8 2.265(4) .
U1 O3 2.318(4) .
U1 O4 2.327(4) 2_645
U1 O4 2.793(4) .
U1 P1 3.1984(14) .
U1 Cs1 4.4545(4) 3_655
U1 Cs1 4.8016(5) .
U2 O1 2.198(3) 4_566
U2 O7 2.214(4) 4_556
U2 O12 2.225(4) 2
U2 O10 2.241(4) .
U2 O6 2.255(4) 2
U2 O2 2.268(4) 2_645
U2 Cs1 4.2449(4) 2_545
U2 Cs1 4.4130(4) 2
U2 Cs1 4.7949(4) .
Cs1 O3 3.082(3) 3_655
Cs1 O6 3.225(4) .
Cs1 O7 3.229(4) 3_655
Cs1 O11 3.257(4) 2
Cs1 O2 3.274(4) 1_455
Cs1 O8 3.297(3) 3_655
Cs1 O12 3.337(4) .
Cs1 O10 3.473(3) .
Cs1 O8 3.519(4) .
Cs1 O9 3.592(4) .
Cs1 P3 3.6773(14) .
Cs1 O10 3.682(4) 2
P1 O1 1.524(4) .
P1 O2 1.531(4) .
P1 O3 1.537(4) .
P1 O4 1.545(4) .
P1 Cs1 4.1672(14) 1_655
P1 Cs1 4.2101(14) 3_655
P2 O5 1.526(4) .
P2 O6 1.539(4) .
P2 O7 1.541(4) .
P2 O8 1.543(4) .
P2 Cs1 3.9277(14) 3_655
P3 O9 1.525(4) .
P3 O10 1.528(4) .
P3 O11 1.529(4) .
P3 O12 1.531(4) .
P3 Cs1 3.8477(14) 2_545
O1 U2 2.198(3) 4_665
O2 U2 2.268(4) 2_655
O2 Cs1 3.274(4) 1_655
O3 Cs1 3.082(3) 3_655
O4 U1 2.327(4) 2_655
O5 U1 2.224(3) 2_645
O6 U2 2.255(4) 2_545
O7 U2 2.214(4) 4_655
O7 Cs1 3.229(4) 3_655
O8 Cs1 3.297(3) 3_655
O9 U1 2.223(4) 1_455
O10 Cs1 3.682(4) 2_545
O11 U1 2.250(4) 2_545
O11 Cs1 3.257(4) 2_545
O12 U2 2.225(4) 2_545
